data_4519353
loop_
_publ_author_name
'Pons, Amandine'
'Decaens, Jonathan'
'Najjar, Riham'
'Otog, Nansalmaa'
'Arribat, Mathieu'
'Jolly, Sandrine'
'Couve-Bonnaire, Samuel'
'Sebban, Muriel'
'Coadou, Gael'
'Oulyadi, Hassan'
'Speybrouck, David'
'Iwasa, Seiji'
'Charette, Andr\'e B'
'Poisson, Thomas'
'Jubault, Philippe'

_publ_section_title
;
 Fluorocyclopropane-Containing Proline Analogue: Synthesis and
 Conformation of an Item in the Peptide Chemist's Toolbox.
;
_journal_issue 6
_journal_name_full 'ACS omega'
_journal_page_first 4868
_journal_page_last 4878
_journal_paper_doi 10.1021/acsomega.1c05337
_journal_volume 7
_journal_year 2022
_chemical_absolute_configuration rm
_chemical_compound_source 'synthesis as described'
_chemical_formula_moiety 'C15 H23 F1 N2 O5'
_chemical_formula_sum 'C15 H23 F N2 O5'
_chemical_formula_weight 330.35
_space_group_IT_number 19
_space_group_name_Hall 'P 2ac 2ab'
_space_group_name_H-M_alt 'P 21 21 21'
_symmetry_cell_setting orthorhombic
_symmetry_Int_Tables_number 19
_symmetry_space_group_name_Hall 'P 2ac 2ab'
_symmetry_space_group_name_H-M 'P 21 21 21'
_atom_sites_solution_hydrogens geom
_atom_sites_solution_primary direct
_atom_sites_solution_secondary difmap
_audit_conform_dict_location ftp://ftp.iucr.org/pub/cif_core.dic
_audit_conform_dict_name cif_core.dic
_audit_conform_dict_version 2.3
_audit_creation_date 2017-11-14T09:53:11-00:00
_audit_creation_method 'WinGX routine CIF_UPDATE'
_cell_angle_alpha 90
_cell_angle_beta 90
_cell_angle_gamma 90
_cell_formula_units_Z 4
_cell_length_a 6.5137(14)
_cell_length_b 15.684(3)
_cell_length_c 17.611(4)
_cell_measurement_reflns_used 1593
_cell_measurement_temperature 293(2)
_cell_measurement_theta_max 26.46
_cell_measurement_theta_min 1.74
_cell_measurement_wavelength 0.71073
_cell_volume 1799.2(7)
_computing_cell_refinement SMART
_computing_data_collection SMART
_computing_data_reduction SAINT
_computing_molecular_graphics 'Ortep-3 for Windows (Farrugia, 1997)'
_computing_publication_material 'WinGX publication routines (Farrugia, 1999)'
_computing_structure_refinement 'SHELXL-97 (Sheldrick, 2008)'
_computing_structure_solution SHELXS-97
_diffrn_ambient_temperature 293(2)
_diffrn_measured_fraction_theta_full 0.995
_diffrn_measured_fraction_theta_max 0.995
_diffrn_measurement_device_type 'SMART APEX I Bruker'
_diffrn_radiation_monochromator graphite
_diffrn_radiation_probe x-ray
_diffrn_radiation_type MoK\a
_diffrn_radiation_wavelength 0.71073
_diffrn_reflns_av_R_equivalents 0.0879
_diffrn_reflns_av_unetI/netI 0.1057
_diffrn_reflns_limit_h_max 8
_diffrn_reflns_limit_h_min -8
_diffrn_reflns_limit_k_max 19
_diffrn_reflns_limit_k_min -19
_diffrn_reflns_limit_l_max 22
_diffrn_reflns_limit_l_min -21
_diffrn_reflns_number 14303
_diffrn_reflns_theta_full 26.46
_diffrn_reflns_theta_max 26.46
_diffrn_reflns_theta_min 1.74
_exptl_absorpt_coefficient_mu 0.098
_exptl_absorpt_correction_type none
_exptl_crystal_colour colourless
_exptl_crystal_density_diffrn 1.22
_exptl_crystal_density_method 'not measured'
_exptl_crystal_description prism
_exptl_crystal_F_000 704
_exptl_crystal_size_max 0.3
_exptl_crystal_size_mid 0.05
_exptl_crystal_size_min 0.05
_refine_diff_density_max 0.408
_refine_diff_density_min -0.107
_refine_diff_density_rms 0.036
_refine_ls_abs_structure_details 'Flack H D (1983), Acta Cryst. A39, 876-881'
_refine_ls_abs_structure_Flack 2.2(18)
_refine_ls_extinction_method none
_refine_ls_goodness_of_fit_ref 0.869
_refine_ls_hydrogen_treatment constr
_refine_ls_matrix_type full
_refine_ls_number_parameters 213
_refine_ls_number_reflns 3690
_refine_ls_number_restraints 0
_refine_ls_restrained_S_all 0.869
_refine_ls_R_factor_all 0.1659
_refine_ls_R_factor_gt 0.0553
_refine_ls_shift/su_max 0.001
_refine_ls_shift/su_mean 0
_refine_ls_structure_factor_coef Fsqd
_refine_ls_weighting_details 'calc w=1/[\s^2^(Fo^2^)+(0.0775P)^2^+0.0000P] where P=(Fo^2^+2Fc^2^)/3'
_refine_ls_weighting_scheme calc
_refine_ls_wR_factor_gt 0.1275
_refine_ls_wR_factor_ref 0.1603
_reflns_number_gt 1593
_reflns_number_total 3690
_reflns_threshold_expression >2\s(I)
_cod_data_source_file ao1c05337_si_001.cif
_cod_data_source_block ap1017
_cod_database_code 4519353

loop_
_symmetry_equiv_pos_as_xyz
'x, y, z'
'-x+1/2, -y, z+1/2'
'x+1/2, -y+1/2, -z'
'-x, y+1/2, -z+1/2'

loop_
_atom_site_label
_atom_site_type_symbol
_atom_site_fract_x
_atom_site_fract_y
_atom_site_fract_z
_atom_site_U_iso_or_equiv
_atom_site_adp_type
_atom_site_occupancy
_atom_site_symmetry_multiplicity
_atom_site_calc_flag
_atom_site_refinement_flags
_atom_site_disorder_assembly
_atom_site_disorder_group
C1 C 1.4211(9) 0.8164(4) 0.4692(2) 0.129(2) Uani 1 1 d . . .
H1A H 1.386 0.7573 0.4749 0.194 Uiso 1 1 calc R . .
H1B H 1.5632 0.8213 0.4554 0.194 Uiso 1 1 calc R . .
H1C H 1.3376 0.8413 0.4301 0.194 Uiso 1 1 calc R . .
C2 C 1.3835(6) 0.8142(3) 0.6034(2) 0.0682(12) Uani 1 1 d . . .
C3 C 1.3430(7) 0.8694(2) 0.6722(2) 0.0613(11) Uani 1 1 d . . .
H3 H 1.2342 0.91 0.6593 0.074 Uiso 1 1 calc R . .
C4 C 1.5327(7) 0.9194(3) 0.6940(2) 0.0805(13) Uani 1 1 d . . .
H4A H 1.5029 0.9544 0.7373 0.121 Uiso 1 1 calc R . .
H4B H 1.5738 0.9548 0.6523 0.121 Uiso 1 1 calc R . .
H4C H 1.6418 0.8806 0.7063 0.121 Uiso 1 1 calc R . .
C5 C 1.0846(6) 0.7815(3) 0.7320(2) 0.0582(10) Uani 1 1 d . . .
C6 C 1.0380(6) 0.7147(2) 0.7921(2) 0.0544(10) Uani 1 1 d . . .
H6 H 1.1278 0.7214 0.8364 0.065 Uiso 1 1 calc R . .
C7 C 1.0599(6) 0.6278(3) 0.7577(2) 0.0649(11) Uani 1 1 d . . .
H7 H 1.1627 0.6185 0.7179 0.078 Uiso 1 1 calc R . .
C8 C 0.9853(7) 0.5527(3) 0.8040(3) 0.0852(14) Uani 1 1 d . . .
H8A H 1.0413 0.4969 0.7923 0.102 Uiso 1 1 calc R . .
H8B H 0.9551 0.5622 0.8573 0.102 Uiso 1 1 calc R . .
C9 C 0.8505(6) 0.5927(3) 0.7477(2) 0.0664(11) Uani 1 1 d . . .
C10 C 0.6960(6) 0.6567(3) 0.7709(2) 0.0662(12) Uani 1 1 d . . .
H10A H 0.6335 0.6839 0.7271 0.079 Uiso 1 1 calc R . .
H10B H 0.5895 0.6314 0.8021 0.079 Uiso 1 1 calc R . .
C11 C 0.7361(7) 0.7765(3) 0.8575(2) 0.0607(10) Uani 1 1 d . . .
C12 C 0.8338(8) 0.8917(3) 0.9475(2) 0.0729(13) Uani 1 1 d . . .
C13 C 1.0461(8) 0.9202(3) 0.9705(3) 0.1027(16) Uani 1 1 d . . .
H13A H 1.1135 0.875 0.9975 0.154 Uiso 1 1 calc R . .
H13B H 1.036 0.9695 1.0026 0.154 Uiso 1 1 calc R . .
H13C H 1.124 0.9343 0.9259 0.154 Uiso 1 1 calc R . .
C14 C 0.7145(9) 0.9624(3) 0.9106(3) 0.1126(18) Uani 1 1 d . . .
H14A H 0.7869 0.9821 0.8665 0.169 Uiso 1 1 calc R . .
H14B H 0.6986 1.0087 0.9459 0.169 Uiso 1 1 calc R . .
H14C H 0.5816 0.9417 0.8959 0.169 Uiso 1 1 calc R . .
C15 C 0.7197(9) 0.8526(3) 1.0142(2) 0.1036(17) Uani 1 1 d . . .
H15A H 0.5842 0.8364 0.9985 0.155 Uiso 1 1 calc R . .
H15B H 0.7104 0.8936 1.0546 0.155 Uiso 1 1 calc R . .
H15C H 0.7926 0.8032 1.0318 0.155 Uiso 1 1 calc R . .
F1 F 0.7984(4) 0.54678(16) 0.68383(13) 0.0950(9) Uani 1 1 d . . .
N1 N 1.2709(5) 0.81641(19) 0.73433(16) 0.0579(8) Uani 1 1 d . . .
H1 H 1.3489 0.8076 0.7729 0.069 Uiso 1 1 calc R . .
N2 N 0.8209(5) 0.7169(2) 0.81431(18) 0.0625(9) Uani 1 1 d . . .
O1 O 1.4116(5) 0.7389(2) 0.60425(17) 0.0907(10) Uani 1 1 d . . .
O2 O 1.3852(5) 0.8609(2) 0.54073(16) 0.1020(11) Uani 1 1 d . . .
O3 O 0.9605(4) 0.7977(2) 0.68177(16) 0.0804(9) Uani 1 1 d . . .
O4 O 0.8807(4) 0.82487(18) 0.89063(14) 0.0694(8) Uani 1 1 d . . .
O5 O 0.5502(5) 0.78433(17) 0.86673(15) 0.0725(8) Uani 1 1 d . . .

loop_
_atom_site_aniso_label
_atom_site_aniso_U_11
_atom_site_aniso_U_22
_atom_site_aniso_U_33
_atom_site_aniso_U_23
_atom_site_aniso_U_13
_atom_site_aniso_U_12
C1 0.161(6) 0.174(5) 0.053(3) 0.006(3) 0.029(3) -0.005(5)
C2 0.055(3) 0.078(3) 0.072(3) 0.007(3) 0.005(2) -0.002(2)
C3 0.059(3) 0.060(2) 0.065(3) 0.011(2) 0.007(2) 0.004(2)
C4 0.070(3) 0.083(3) 0.089(3) 0.002(2) 0.010(3) -0.011(3)
C5 0.049(3) 0.072(3) 0.054(2) -0.010(2) 0.001(2) 0.003(2)
C6 0.046(2) 0.068(3) 0.049(2) -0.002(2) 0.0013(18) 0.000(2)
C7 0.050(3) 0.072(3) 0.072(3) 0.000(2) 0.008(2) 0.007(2)
C8 0.076(3) 0.070(3) 0.109(4) 0.015(3) -0.005(3) -0.001(3)
C9 0.062(3) 0.074(3) 0.064(3) -0.010(2) -0.003(2) -0.004(2)
C10 0.057(3) 0.076(3) 0.065(2) -0.005(2) -0.001(2) -0.013(2)
C11 0.054(3) 0.076(3) 0.052(2) 0.008(2) 0.007(2) -0.001(3)
C12 0.097(4) 0.065(3) 0.057(3) -0.012(2) 0.013(3) 0.005(3)
C13 0.115(4) 0.101(4) 0.092(3) -0.017(3) -0.015(3) -0.026(3)
C14 0.142(5) 0.074(3) 0.121(4) -0.004(3) 0.006(4) 0.015(4)
C15 0.131(4) 0.116(4) 0.064(3) -0.006(3) 0.023(3) -0.013(4)
F1 0.102(2) 0.0925(17) 0.0901(17) -0.0336(14) -0.0024(15) -0.0095(16)
N1 0.045(2) 0.074(2) 0.0551(18) 0.0066(17) 0.0001(16) -0.0049(17)
N2 0.047(2) 0.080(2) 0.0601(19) -0.0147(18) 0.0100(17) -0.0035(19)
O1 0.108(3) 0.088(2) 0.076(2) -0.0071(19) 0.0112(19) 0.020(2)
O2 0.135(3) 0.111(2) 0.0598(19) 0.0225(19) 0.015(2) -0.004(2)
O3 0.0575(18) 0.112(2) 0.0721(18) 0.0201(17) -0.0151(16) -0.0083(17)
O4 0.0625(19) 0.0820(19) 0.0638(16) -0.0129(16) 0.0062(15) -0.0094(16)
O5 0.0532(18) 0.097(2) 0.0675(18) 0.0000(15) 0.0103(15) 0.0036(17)

loop_
_atom_type_symbol
_atom_type_description
_atom_type_scat_dispersion_real
_atom_type_scat_dispersion_imag
_atom_type_scat_source
C C 0.0033 0.0016 'International Tables Vol C Tables 4.2.6.8 and 6.1.1.4'
H H 0 0 'International Tables Vol C Tables 4.2.6.8 and 6.1.1.4'
F F 0.0171 0.0103 'International Tables Vol C Tables 4.2.6.8 and 6.1.1.4'
N N 0.0061 0.0033 'International Tables Vol C Tables 4.2.6.8 and 6.1.1.4'
O O 0.0106 0.006 'International Tables Vol C Tables 4.2.6.8 and 6.1.1.4'

loop_
_geom_angle_atom_site_label_1
_geom_angle_atom_site_label_2
_geom_angle_atom_site_label_3
_geom_angle
_geom_angle_site_symmetry_1
_geom_angle_site_symmetry_3
_geom_angle_publ_flag
O2 C1 H1A 109.5 . . ?
O2 C1 H1B 109.5 . . ?
H1A C1 H1B 109.5 . . ?
O2 C1 H1C 109.5 . . ?
H1A C1 H1C 109.5 . . ?
H1B C1 H1C 109.5 . . ?
O1 C2 O2 123.8(4) . . ?
O1 C2 C3 125.6(4) . . ?
O2 C2 C3 110.6(4) . . ?
N1 C3 C2 109.4(3) . . ?
N1 C3 C4 111.7(3) . . ?
C2 C3 C4 111.0(3) . . ?
N1 C3 H3 108.2 . . ?
C2 C3 H3 108.2 . . ?
C4 C3 H3 108.2 . . ?
C3 C4 H4A 109.5 . . ?
C3 C4 H4B 109.5 . . ?
H4A C4 H4B 109.5 . . ?
C3 C4 H4C 109.5 . . ?
H4A C4 H4C 109.5 . . ?
H4B C4 H4C 109.5 . . ?
O3 C5 N1 122.5(4) . . ?
O3 C5 C6 121.0(4) . . ?
N1 C5 C6 116.3(4) . . ?
N2 C6 C7 102.7(3) . . ?
N2 C6 C5 111.2(3) . . ?
C7 C6 C5 109.0(3) . . ?
N2 C6 H6 111.2 . . ?
C7 C6 H6 111.2 . . ?
C5 C6 H6 111.2 . . ?
C9 C7 C6 107.4(3) . . ?
C9 C7 C8 58.6(3) . . ?
C6 C7 C8 117.3(3) . . ?
C9 C7 H7 119.3 . . ?
C6 C7 H7 119.3 . . ?
C8 C7 H7 119.3 . . ?
C9 C8 C7 59.6(3) . . ?
C9 C8 H8A 117.8 . . ?
C7 C8 H8A 117.8 . . ?
C9 C8 H8B 117.8 . . ?
C7 C8 H8B 117.8 . . ?
H8A C8 H8B 114.9 . . ?
F1 C9 C8 118.4(4) . . ?
F1 C9 C10 114.3(3) . . ?
C8 C9 C10 120.8(4) . . ?
F1 C9 C7 121.2(4) . . ?
C8 C9 C7 61.8(3) . . ?
C10 C9 C7 110.0(3) . . ?
N2 C10 C9 101.8(3) . . ?
N2 C10 H10A 111.4 . . ?
C9 C10 H10A 111.4 . . ?
N2 C10 H10B 111.4 . . ?
C9 C10 H10B 111.4 . . ?
H10A C10 H10B 109.3 . . ?
O5 C11 N2 123.8(4) . . ?
O5 C11 O4 125.3(4) . . ?
N2 C11 O4 110.8(4) . . ?
O4 C12 C14 109.7(3) . . ?
O4 C12 C13 101.6(4) . . ?
C14 C12 C13 111.8(4) . . ?
O4 C12 C15 109.7(3) . . ?
C14 C12 C15 112.3(5) . . ?
C13 C12 C15 111.1(4) . . ?
C12 C13 H13A 109.5 . . ?
C12 C13 H13B 109.5 . . ?
H13A C13 H13B 109.5 . . ?
C12 C13 H13C 109.5 . . ?
H13A C13 H13C 109.5 . . ?
H13B C13 H13C 109.5 . . ?
C12 C14 H14A 109.5 . . ?
C12 C14 H14B 109.5 . . ?
H14A C14 H14B 109.5 . . ?
C12 C14 H14C 109.5 . . ?
H14A C14 H14C 109.5 . . ?
H14B C14 H14C 109.5 . . ?
C12 C15 H15A 109.5 . . ?
C12 C15 H15B 109.5 . . ?
H15A C15 H15B 109.5 . . ?
C12 C15 H15C 109.5 . . ?
H15A C15 H15C 109.5 . . ?
H15B C15 H15C 109.5 . . ?
C5 N1 C3 120.4(3) . . ?
C5 N1 H1 119.8 . . ?
C3 N1 H1 119.8 . . ?
C11 N2 C10 121.6(4) . . ?
C11 N2 C6 124.8(3) . . ?
C10 N2 C6 112.5(3) . . ?
C2 O2 C1 117.1(4) . . ?
C11 O4 C12 123.3(3) . . ?

loop_
_geom_bond_atom_site_label_1
_geom_bond_atom_site_label_2
_geom_bond_distance
_geom_bond_site_symmetry_2
_geom_bond_publ_flag
C1 O2 1.460(5) . ?
C1 H1A 0.96 . ?
C1 H1B 0.96 . ?
C1 H1C 0.96 . ?
C2 O1 1.195(5) . ?
C2 O2 1.325(5) . ?
C2 C3 1.512(6) . ?
C3 N1 1.452(4) . ?
C3 C4 1.513(6) . ?
C3 H3 0.98 . ?
C4 H4A 0.96 . ?
C4 H4B 0.96 . ?
C4 H4C 0.96 . ?
C5 O3 1.225(4) . ?
C5 N1 1.332(5) . ?
C5 C6 1.520(5) . ?
C6 N2 1.467(5) . ?
C6 C7 1.499(5) . ?
C6 H6 0.98 . ?
C7 C9 1.481(6) . ?
C7 C8 1.513(6) . ?
C7 H7 0.98 . ?
C8 C9 1.466(6) . ?
C8 H8A 0.97 . ?
C8 H8B 0.97 . ?
C9 F1 1.378(4) . ?
C9 C10 1.479(5) . ?
C10 N2 1.463(5) . ?
C10 H10A 0.97 . ?
C10 H10B 0.97 . ?
C11 O5 1.228(5) . ?
C11 N2 1.327(5) . ?
C11 O4 1.342(5) . ?
C12 O4 1.482(5) . ?
C12 C14 1.502(6) . ?
C12 C13 1.509(7) . ?
C12 C15 1.520(6) . ?
C13 H13A 0.96 . ?
C13 H13B 0.96 . ?
C13 H13C 0.96 . ?
C14 H14A 0.96 . ?
C14 H14B 0.96 . ?
C14 H14C 0.96 . ?
C15 H15A 0.96 . ?
C15 H15B 0.96 . ?
C15 H15C 0.96 . ?
N1 H1 0.86 . ?

loop_
_geom_hbond_atom_site_label_D
_geom_hbond_atom_site_label_H
_geom_hbond_atom_site_label_A
_geom_hbond_distance_DH
_geom_hbond_distance_HA
_geom_hbond_distance_DA
_geom_hbond_angle_DHA
_geom_hbond_site_symmetry_A
N1 H1 O5 0.86 2.14 3.000(4) 178.3 1_655

loop_
_geom_torsion_atom_site_label_1
_geom_torsion_atom_site_label_2
_geom_torsion_atom_site_label_3
_geom_torsion_atom_site_label_4
_geom_torsion
_geom_torsion_site_symmetry_1
_geom_torsion_site_symmetry_2
_geom_torsion_site_symmetry_3
_geom_torsion_site_symmetry_4
_geom_torsion_publ_flag
O1 C2 C3 N1 -20.3(6) . . . . ?
O2 C2 C3 N1 160.1(4) . . . . ?
O1 C2 C3 C4 103.4(5) . . . . ?
O2 C2 C3 C4 -76.2(4) . . . . ?
O3 C5 C6 N2 -37.4(5) . . . . ?
N1 C5 C6 N2 146.8(3) . . . . ?
O3 C5 C6 C7 75.2(4) . . . . ?
N1 C5 C6 C7 -100.6(4) . . . . ?
N2 C6 C7 C9 11.3(4) . . . . ?
C5 C6 C7 C9 -106.7(4) . . . . ?
N2 C6 C7 C8 -51.8(4) . . . . ?
C5 C6 C7 C8 -169.8(4) . . . . ?
C6 C7 C8 C9 94.5(4) . . . . ?
C7 C8 C9 F1 112.2(4) . . . . ?
C7 C8 C9 C10 -97.6(4) . . . . ?
C6 C7 C9 F1 140.2(4) . . . . ?
C8 C7 C9 F1 -107.9(5) . . . . ?
C6 C7 C9 C8 -111.9(4) . . . . ?
C6 C7 C9 C10 3.1(4) . . . . ?
C8 C7 C9 C10 115.0(4) . . . . ?
F1 C9 C10 N2 -156.4(3) . . . . ?
C8 C9 C10 N2 52.2(5) . . . . ?
C7 C9 C10 N2 -16.1(4) . . . . ?
O3 C5 N1 C3 -6.5(5) . . . . ?
C6 C5 N1 C3 169.3(3) . . . . ?
C2 C3 N1 C5 -70.6(4) . . . . ?
C4 C3 N1 C5 166.2(3) . . . . ?
O5 C11 N2 C10 2.6(6) . . . . ?
O4 C11 N2 C10 -178.9(3) . . . . ?
O5 C11 N2 C6 169.2(4) . . . . ?
O4 C11 N2 C6 -12.3(5) . . . . ?
C9 C10 N2 C11 -167.3(3) . . . . ?
C9 C10 N2 C6 24.6(4) . . . . ?
C7 C6 N2 C11 169.4(4) . . . . ?
C5 C6 N2 C11 -74.1(4) . . . . ?
C7 C6 N2 C10 -23.0(4) . . . . ?
C5 C6 N2 C10 93.5(4) . . . . ?
O1 C2 O2 C1 0.9(7) . . . . ?
C3 C2 O2 C1 -179.6(4) . . . . ?
O5 C11 O4 C12 4.1(6) . . . . ?
N2 C11 O4 C12 -174.3(3) . . . . ?
C14 C12 O4 C11 -66.1(5) . . . . ?
C13 C12 O4 C11 175.4(3) . . . . ?
C15 C12 O4 C11 57.7(5) . . . . ?
